data_4513395
loop_
_publ_author_name
'George, Fanny'
'Norberg, Bernadette'
'Wouters, Johan'
'Leyssens, Tom'

_publ_section_title
;
 Structural Investigation of Substituent Effect on Hydrogen Bonding in
 (S)-Phenylglycine Amide Benzaldimines
;
_journal_issue 8
_journal_name_full 'Crystal Growth &amp; Design'
_journal_page_first 4005
_journal_paper_doi 10.1021/acs.cgd.5b00621
_journal_volume 15
_journal_year 2015
_chemical_absolute_configuration rm
_chemical_formula_moiety 'C15 H13 Cl N2 O'
_chemical_formula_sum 'C15 H13 Cl N2 O'
_chemical_formula_weight 272.72
_chemical_name_systematic
;
 ?
;
_space_group_IT_number 4
_symmetry_cell_setting monoclinic
_symmetry_space_group_name_Hall 'P 2yb'
_symmetry_space_group_name_H-M 'P 1 21 1'
_atom_sites_solution_hydrogens geom
_atom_sites_solution_primary direct
_atom_sites_solution_secondary difmap
_audit_creation_method SHELXL-97
_cell_angle_alpha 90.00
_cell_angle_beta 100.314(6)
_cell_angle_gamma 90.00
_cell_formula_units_Z 2
_cell_length_a 6.7343(4)
_cell_length_b 8.0362(4)
_cell_length_c 12.9186(7)
_cell_measurement_reflns_used 3174
_cell_measurement_temperature 293(2)
_cell_measurement_theta_max 29.1211
_cell_measurement_theta_min 3.7064
_cell_volume 687.83(7)
_computing_structure_refinement 'SHELXL-97 (Sheldrick, 1997)'
_diffrn_ambient_temperature 293(2)
_diffrn_detector_area_resol_mean 10.3712
_diffrn_measured_fraction_theta_full 0.996
_diffrn_measured_fraction_theta_max 0.996
_diffrn_measurement_device_type 'Xcalibur, Ruby, Gemini ultra'
_diffrn_measurement_method '\w scans'
_diffrn_radiation_monochromator graphite
_diffrn_radiation_source 'fine-focus sealed tube'
_diffrn_radiation_type MoK\a
_diffrn_radiation_wavelength 0.71073
_diffrn_reflns_av_R_equivalents 0.0166
_diffrn_reflns_av_sigmaI/netI 0.0230
_diffrn_reflns_limit_h_max 8
_diffrn_reflns_limit_h_min -8
_diffrn_reflns_limit_k_max 9
_diffrn_reflns_limit_k_min -9
_diffrn_reflns_limit_l_max 14
_diffrn_reflns_limit_l_min -15
_diffrn_reflns_number 4841
_diffrn_reflns_theta_full 25.00
_diffrn_reflns_theta_max 25.03
_diffrn_reflns_theta_min 3.71
_exptl_absorpt_coefficient_mu 0.271
_exptl_absorpt_correction_T_max 0.9735
_exptl_absorpt_correction_T_min 0.8766
_exptl_absorpt_correction_type multi-scan
_exptl_absorpt_process_details
;
CrysAlisPro, Agilent Technologies,
Version 1.171.35.21 (release 20-01-2012 CrysAlis171 .NET)
(compiled Jan 23 2012,18:06:46)
Empirical absorption correction using spherical harmonics,
 implemented in SCALE3 ABSPACK scaling algorithm.
;
_exptl_crystal_colour colorless
_exptl_crystal_density_diffrn 1.317
_exptl_crystal_density_method 'not measured'
_exptl_crystal_description plaquet
_exptl_crystal_F_000 284
_exptl_crystal_size_max 0.50
_exptl_crystal_size_mid 0.40
_exptl_crystal_size_min 0.10
_refine_diff_density_max 0.099
_refine_diff_density_min -0.178
_refine_diff_density_rms 0.027
_refine_ls_abs_structure_details 'Flack H D (1983), Acta Cryst. A39, 876-881'
_refine_ls_abs_structure_Flack 0.07(6)
_refine_ls_extinction_method none
_refine_ls_goodness_of_fit_ref 1.020
_refine_ls_hydrogen_treatment mixed
_refine_ls_matrix_type full
_refine_ls_number_parameters 180
_refine_ls_number_reflns 2425
_refine_ls_number_restraints 1
_refine_ls_restrained_S_all 1.020
_refine_ls_R_factor_all 0.0329
_refine_ls_R_factor_gt 0.0307
_refine_ls_shift/su_max 0.001
_refine_ls_shift/su_mean 0.000
_refine_ls_structure_factor_coef Fsqd
_refine_ls_weighting_details 'calc w=1/[\s^2^(Fo^2^)+(0.0479P)^2^+0.0347P] where P=(Fo^2^+2Fc^2^)/3'
_refine_ls_weighting_scheme calc
_refine_ls_wR_factor_gt 0.0782
_refine_ls_wR_factor_ref 0.0801
_reflns_number_gt 2290
_reflns_number_total 2425
_reflns_threshold_expression >2sigma(I)
_cod_data_source_file cg5b00621_si_001.cif
_cod_data_source_block p-Cl
_cod_depositor_comments 'Adding full bibliography for 4513392--4513414.cif.'
_cod_original_sg_symbol_H-M 'P 21'
_cod_database_code 4513395

loop_
_symmetry_equiv_pos_as_xyz
'x, y, z'
'-x, y+1/2, -z'

loop_
_atom_site_label
_atom_site_type_symbol
_atom_site_fract_x
_atom_site_fract_y
_atom_site_fract_z
_atom_site_U_iso_or_equiv
_atom_site_adp_type
_atom_site_occupancy
_atom_site_symmetry_multiplicity
_atom_site_calc_flag
_atom_site_refinement_flags
C1 C 0.2087(3) 0.8327(2) 0.73254(13) 0.0404(4) Uani 1 1 d .
C6 C 0.4028(3) 0.8989(2) 0.75516(14) 0.0470(4) Uani 1 1 d .
H6 H 0.4921 0.8806 0.7091 0.056 Uiso 1 1 calc R
C5 C 0.4637(3) 0.9913(2) 0.84533(15) 0.0572(5) Uani 1 1 d .
H5 H 0.5934 1.0354 0.8604 0.069 Uiso 1 1 calc R
C4 C 0.3293(4) 1.0173(2) 0.91288(14) 0.0577(5) Uani 1 1 d .
C3 C 0.1389(4) 0.9526(3) 0.89318(17) 0.0619(6) Uani 1 1 d .
H3 H 0.0510 0.9710 0.9399 0.074 Uiso 1 1 calc R
C2 C 0.0776(3) 0.8591(3) 0.80296(15) 0.0513(5) Uani 1 1 d .
H2 H -0.0515 0.8138 0.7894 0.062 Uiso 1 1 calc R
C7 C 0.1412(2) 0.73339(18) 0.63728(12) 0.0359(3) Uani 1 1 d .
H7 H 0.0300 0.6639 0.6347 0.043 Uiso 1 1 calc R
C8 C 0.1569(2) 0.62384(19) 0.47231(12) 0.0355(3) Uani 1 1 d .
H8 H 0.0401 0.5637 0.4891 0.043 Uiso 1 1 calc R
C9 C 0.3215(2) 0.49699(19) 0.46157(12) 0.0366(4) Uani 1 1 d .
C10 C 0.0899(2) 0.71965(19) 0.37067(13) 0.0370(4) Uani 1 1 d .
C11 C -0.1127(3) 0.7599(2) 0.33957(14) 0.0451(4) Uani 1 1 d .
H11 H -0.2058 0.7258 0.3804 0.054 Uiso 1 1 calc R
C12 C -0.1772(3) 0.8500(2) 0.24862(17) 0.0578(5) Uani 1 1 d .
H12 H -0.3132 0.8758 0.2285 0.069 Uiso 1 1 calc R
C13 C -0.0419(4) 0.9012(3) 0.18829(17) 0.0641(6) Uani 1 1 d .
H13 H -0.0856 0.9624 0.1274 0.077 Uiso 1 1 calc R
C14 C 0.1578(4) 0.8625(3) 0.21748(17) 0.0679(6) Uani 1 1 d .
H14 H 0.2496 0.8973 0.1761 0.081 Uiso 1 1 calc R
C15 C 0.2246(3) 0.7719(3) 0.30810(16) 0.0554(5) Uani 1 1 d .
H15 H 0.3609 0.7461 0.3271 0.067 Uiso 1 1 calc R
N1 N 0.22924(18) 0.73915(16) 0.55845(10) 0.0368(3) Uani 1 1 d .
O1 O 0.27535(17) 0.36322(14) 0.41817(10) 0.0472(3) Uani 1 1 d .
N2 N 0.5117(2) 0.5391(2) 0.49999(13) 0.0461(4) Uani 1 1 d .
Cl1 Cl 0.40680(14) 1.13535(9) 1.02571(5) 0.0973(3) Uani 1 1 d .
H2B H 0.538(3) 0.632(3) 0.5323(15) 0.049(5) Uiso 1 1 d .
H2A H 0.606(3) 0.464(3) 0.4895(15) 0.045(5) Uiso 1 1 d .

loop_
_atom_site_aniso_label
_atom_site_aniso_U_11
_atom_site_aniso_U_22
_atom_site_aniso_U_33
_atom_site_aniso_U_23
_atom_site_aniso_U_13
_atom_site_aniso_U_12
C1 0.0501(10) 0.0372(9) 0.0342(8) 0.0055(7) 0.0088(7) 0.0062(7)
C6 0.0514(10) 0.0493(10) 0.0398(10) 0.0059(8) 0.0067(8) 0.0023(8)
C5 0.0688(13) 0.0533(11) 0.0458(11) 0.0063(9) 0.0006(9) -0.0095(10)
C4 0.0895(15) 0.0456(11) 0.0364(10) -0.0023(8) 0.0071(10) -0.0050(10)
C3 0.0871(16) 0.0592(12) 0.0452(11) -0.0058(9) 0.0273(11) 0.0045(11)
C2 0.0594(11) 0.0537(11) 0.0432(10) -0.0002(8) 0.0155(9) 0.0023(9)
C7 0.0377(8) 0.0322(8) 0.0380(8) 0.0047(7) 0.0072(7) 0.0053(6)
C8 0.0323(8) 0.0361(8) 0.0397(9) -0.0028(7) 0.0107(7) -0.0035(6)
C9 0.0381(9) 0.0333(9) 0.0394(8) 0.0024(7) 0.0098(7) -0.0014(6)
C10 0.0415(9) 0.0306(8) 0.0390(8) -0.0056(7) 0.0078(7) -0.0004(6)
C11 0.0448(10) 0.0408(9) 0.0490(10) -0.0047(8) 0.0068(8) 0.0028(7)
C12 0.0572(12) 0.0504(10) 0.0589(12) -0.0046(10) -0.0082(10) 0.0118(9)
C13 0.0930(17) 0.0502(12) 0.0453(12) 0.0070(9) 0.0020(11) 0.0071(11)
C14 0.0823(16) 0.0707(14) 0.0550(12) 0.0184(11) 0.0240(11) 0.0019(12)
C15 0.0492(11) 0.0666(12) 0.0524(11) 0.0112(9) 0.0142(9) 0.0008(9)
N1 0.0368(7) 0.0370(7) 0.0372(7) -0.0011(6) 0.0080(5) 0.0002(5)
O1 0.0434(6) 0.0348(6) 0.0639(8) -0.0075(5) 0.0112(6) -0.0025(5)
N2 0.0377(8) 0.0381(8) 0.0619(9) -0.0089(7) 0.0070(7) 0.0031(7)
Cl1 0.1564(7) 0.0816(4) 0.0517(3) -0.0220(3) 0.0128(3) -0.0310(4)

loop_
_atom_type_symbol
_atom_type_description
_atom_type_scat_dispersion_real
_atom_type_scat_dispersion_imag
_atom_type_scat_source
C C 0.0033 0.0016 'International Tables Vol C Tables 4.2.6.8 and 6.1.1.4'
H H 0.0000 0.0000 'International Tables Vol C Tables 4.2.6.8 and 6.1.1.4'
N N 0.0061 0.0033 'International Tables Vol C Tables 4.2.6.8 and 6.1.1.4'
O O 0.0106 0.0060 'International Tables Vol C Tables 4.2.6.8 and 6.1.1.4'
Cl Cl 0.1484 0.1585 'International Tables Vol C Tables 4.2.6.8 and 6.1.1.4'

loop_
_geom_angle_atom_site_label_1
_geom_angle_atom_site_label_2
_geom_angle_atom_site_label_3
_geom_angle
C2 C1 C6 119.07(16)
C2 C1 C7 119.50(16)
C6 C1 C7 121.42(15)
C5 C6 C1 120.54(18)
C5 C6 H6 119.7
C1 C6 H6 119.7
C4 C5 C6 119.02(19)
C4 C5 H5 120.5
C6 C5 H5 120.5
C3 C4 C5 121.65(18)
C3 C4 Cl1 119.69(16)
C5 C4 Cl1 118.66(17)
C4 C3 C2 119.46(19)
C4 C3 H3 120.3
C2 C3 H3 120.3
C3 C2 C1 120.2(2)
C3 C2 H2 119.9
C1 C2 H2 119.9
N1 C7 C1 122.26(14)
N1 C7 H7 118.9
C1 C7 H7 118.9
N1 C8 C10 110.08(13)
N1 C8 C9 110.05(12)
C10 C8 C9 111.53(12)
N1 C8 H8 108.4
C10 C8 H8 108.4
C9 C8 H8 108.4
O1 C9 N2 122.76(16)
O1 C9 C8 119.79(14)
N2 C9 C8 117.45(14)
C15 C10 C11 118.21(16)
C15 C10 C8 122.30(15)
C11 C10 C8 119.47(14)
C12 C11 C10 120.70(17)
C12 C11 H11 119.7
C10 C11 H11 119.7
C13 C12 C11 120.21(19)
C13 C12 H12 119.9
C11 C12 H12 119.9
C12 C13 C14 119.9(2)
C12 C13 H13 120.0
C14 C13 H13 120.0
C13 C14 C15 120.5(2)
C13 C14 H14 119.7
C15 C14 H14 119.7
C14 C15 C10 120.41(19)
C14 C15 H15 119.8
C10 C15 H15 119.8
C7 N1 C8 116.61(13)
C9 N2 H2B 120.2(13)
C9 N2 H2A 115.5(12)
H2B N2 H2A 124.3(17)

loop_
_geom_bond_atom_site_label_1
_geom_bond_atom_site_label_2
_geom_bond_distance
C1 C2 1.393(3)
C1 C6 1.393(2)
C1 C7 1.469(2)
C6 C5 1.380(3)
C6 H6 0.9300
C5 C4 1.381(3)
C5 H5 0.9300
C4 C3 1.364(3)
C4 Cl1 1.7393(19)
C3 C2 1.386(3)
C3 H3 0.9300
C2 H2 0.9300
C7 N1 1.268(2)
C7 H7 0.9300
C8 N1 1.4630(19)
C8 C10 1.519(2)
C8 C9 1.530(2)
C8 H8 0.9800
C9 O1 1.2264(19)
C9 N2 1.332(2)
C10 C15 1.384(2)
C10 C11 1.390(2)
C11 C12 1.382(3)
C11 H11 0.9300
C12 C13 1.364(4)
C12 H12 0.9300
C13 C14 1.366(3)
C13 H13 0.9300
C14 C15 1.383(3)
C14 H14 0.9300
C15 H15 0.9300
N2 H2B 0.86(2)
N2 H2A 0.90(2)

loop_
_geom_torsion_atom_site_label_1
_geom_torsion_atom_site_label_2
_geom_torsion_atom_site_label_3
_geom_torsion_atom_site_label_4
_geom_torsion
C2 C1 C6 C5 -0.9(2)
C7 C1 C6 C5 -179.71(15)
C1 C6 C5 C4 0.0(3)
C6 C5 C4 C3 0.7(3)
C6 C5 C4 Cl1 -179.48(13)
C5 C4 C3 C2 -0.4(3)
Cl1 C4 C3 C2 179.77(16)
C4 C3 C2 C1 -0.6(3)
C6 C1 C2 C3 1.2(3)
C7 C1 C2 C3 -179.97(17)
C2 C1 C7 N1 161.71(15)
C6 C1 C7 N1 -19.5(2)
N1 C8 C9 O1 157.87(15)
C10 C8 C9 O1 -79.66(18)
N1 C8 C9 N2 -22.62(19)
C10 C8 C9 N2 99.85(16)
N1 C8 C10 C15 83.11(19)
C9 C8 C10 C15 -39.4(2)
N1 C8 C10 C11 -95.59(16)
C9 C8 C10 C11 141.95(15)
C15 C10 C11 C12 -0.1(3)
C8 C10 C11 C12 178.63(15)
C10 C11 C12 C13 -0.2(3)
C11 C12 C13 C14 0.4(3)
C12 C13 C14 C15 -0.2(4)
C13 C14 C15 C10 -0.2(4)
C11 C10 C15 C14 0.3(3)
C8 C10 C15 C14 -178.40(18)
C1 C7 N1 C8 175.11(13)
C10 C8 N1 C7 122.38(14)
C9 C8 N1 C7 -114.30(14)
